data_7125955
loop_
_publ_author_name
'Frogley, Benjamin J.'
'Hill, Anthony F.'
'Seitz, Antonia'

_publ_section_title
;
 Bi- and poly(carbyne) functionalised polycyclic aromatics.
;
_journal_issue 22
_journal_name_full 'Chemical communications (Cambridge, England)'
_journal_page_first 3265
_journal_page_last 3268
_journal_paper_doi 10.1039/d0cc00786b
_journal_volume 56
_journal_year 2020
_chemical_formula_moiety 'C32 H31 B N6 O2 W, 0.5(C H2 Cl2)'
_chemical_formula_sum 'C32.5 H32 B Cl N6 O2 W'
_chemical_formula_weight 768.75
_space_group_crystal_system monoclinic
_space_group_IT_number 15
_space_group_name_Hall '-I 2ya'
_space_group_name_H-M_alt 'I 1 2/a 1'
_atom_sites_solution_hydrogens mixed
_audit_creation_method SHELXL-2018/3
_audit_update_record
;
2019-11-05 deposited with the CCDC.	2020-02-10 downloaded from the CCDC.
;
_cell_angle_alpha 90
_cell_angle_beta 96.4830(10)
_cell_angle_gamma 90
_cell_formula_units_Z 16
_cell_length_a 37.5930(3)
_cell_length_b 10.45550(10)
_cell_length_c 32.1962(3)
_cell_measurement_reflns_used 21573
_cell_measurement_temperature 150.0(1)
_cell_measurement_theta_max 70.9000
_cell_measurement_theta_min 4.3890
_cell_volume 12573.9(2)
_computing_cell_refinement 'CrysAlisPro 1.171.40.36a (Rigaku OD, 2018)'
_computing_data_collection 'CrysAlisPro 1.171.40.36a (Rigaku OD, 2018)'
_computing_data_reduction 'CrysAlisPro 1.171.40.36a (Rigaku OD, 2018)'
_computing_structure_refinement 'SHELXL-2018/3 (Sheldrick, 2018)'
_computing_structure_solution 'SHELXT 2014/5 (Sheldrick, 2014)'
_diffrn_ambient_temperature 150.0(1)
_diffrn_detector_area_resol_mean 8.1297
_diffrn_measured_fraction_theta_full 0.999
_diffrn_measured_fraction_theta_max 0.999
_diffrn_measurement_device_type 'SuperNova, Dual, Cu at home/near, EosS2'
_diffrn_measurement_method '\w scans'
_diffrn_radiation_type CuK\a
_diffrn_radiation_wavelength 1.54184
_diffrn_reflns_av_R_equivalents 0.0276
_diffrn_reflns_av_unetI/netI 0.0286
_diffrn_reflns_Laue_measured_fraction_full 0.999
_diffrn_reflns_Laue_measured_fraction_max 0.999
_diffrn_reflns_limit_h_max 44
_diffrn_reflns_limit_h_min -43
_diffrn_reflns_limit_k_max 7
_diffrn_reflns_limit_k_min -12
_diffrn_reflns_limit_l_max 38
_diffrn_reflns_limit_l_min -37
_diffrn_reflns_number 32434
_diffrn_reflns_point_group_measured_fraction_full 0.999
_diffrn_reflns_point_group_measured_fraction_max 0.999
_diffrn_reflns_theta_full 66.598
_diffrn_reflns_theta_max 66.598
_diffrn_reflns_theta_min 3.836
_diffrn_source 'micro-focus sealed X-ray tube'
_exptl_absorpt_coefficient_mu 7.911
_exptl_absorpt_correction_T_max 1.00000
_exptl_absorpt_correction_T_min 0.59638
_exptl_absorpt_correction_type multi-scan
_exptl_absorpt_process_details
; 
CrysAlisPro 1.171.40.36a (Rigaku Oxford Diffraction, 2018) 
Empirical absorption correction using spherical harmonics, 
 implemented in SCALE3 ABSPACK scaling algorithm. 
;
_exptl_crystal_colour 'dark red'
_exptl_crystal_density_diffrn 1.624
_exptl_crystal_description needle
_exptl_crystal_F_000 6096
_exptl_crystal_size_max 0.471
_exptl_crystal_size_mid 0.125
_exptl_crystal_size_min 0.061
_refine_diff_density_max 0.971
_refine_diff_density_min -0.958
_refine_diff_density_rms 0.091
_refine_ls_extinction_method none
_refine_ls_goodness_of_fit_ref 1.080
_refine_ls_hydrogen_treatment mixed
_refine_ls_matrix_type full
_refine_ls_number_parameters 804
_refine_ls_number_reflns 11119
_refine_ls_number_restraints 0
_refine_ls_restrained_S_all 1.080
_refine_ls_R_factor_all 0.0315
_refine_ls_R_factor_gt 0.0295
_refine_ls_shift/su_max 0.003
_refine_ls_shift/su_mean 0.000
_refine_ls_structure_factor_coef Fsqd
_refine_ls_weighting_details 'w=1/[\s^2^(Fo^2^)+(0.0334P)^2^+38.5669P] where P=(Fo^2^+2Fc^2^)/3'
_refine_ls_weighting_scheme calc
_refine_ls_wR_factor_gt 0.0718
_refine_ls_wR_factor_ref 0.0732
_reflns_Friedel_coverage 0.000
_reflns_number_gt 10531
_reflns_number_total 11119
_reflns_threshold_expression 'I > 2\s(I)'
_cod_data_source_file d0cc00786b2.cif
_cod_data_source_block Compound_9
_cod_depositor_comments 'Adding full bibliography for 7125951--7125959.cif.'
_cod_original_sg_symbol_H-M 'I 2/a'
_cod_original_formula_sum 'C32.50 H32 B Cl N6 O2 W'
_cod_database_code 7125955
_shelx_shelxl_version_number 2018/3
_shelx_space_group_comment
; 
The symmetry employed for this shelxl refinement is uniquely defined 
by the following loop, which should always be used as a source of 
symmetry information in preference to the above space-group names. 
They are only intended as comments. 
;

loop_
_space_group_symop_operation_xyz
'x, y, z'
'-x+1/2, y, -z'
'x+1/2, y+1/2, z+1/2'
'-x+1, y+1/2, -z+1/2'
'-x, -y, -z'
'x-1/2, -y, z'
'-x+1/2, -y+1/2, -z+1/2'
'x, -y+1/2, z+1/2'

loop_
_atom_site_label
_atom_site_type_symbol
_atom_site_fract_x
_atom_site_fract_y
_atom_site_fract_z
_atom_site_U_iso_or_equiv
_atom_site_adp_type
_atom_site_occupancy
_atom_site_site_symmetry_order
_atom_site_calc_flag
_atom_site_refinement_flags_posn
_atom_site_refinement_flags_adp
W1 W 0.28818(2) 0.82058(2) 0.61761(2) 0.01986(5) Uani 1 1 d . .
W2 W 0.42484(2) 0.20452(2) 0.38710(2) 0.02661(5) Uani 1 1 d . .
Cl1 Cl 0.39340(4) 0.69665(14) 0.33830(5) 0.0683(4) Uani 1 1 d . .
Cl2 Cl 0.39218(6) 0.87977(15) 0.26955(6) 0.0909(6) Uani 1 1 d . .
N5 N 0.24925(7) 0.7919(3) 0.66316(8) 0.0201(5) Uani 1 1 d . .
N6 N 0.24768(7) 0.8763(2) 0.69577(8) 0.0181(5) Uani 1 1 d . .
N1 N 0.26861(7) 1.0268(3) 0.62294(8) 0.0202(5) Uani 1 1 d . .
N2 N 0.26663(7) 1.0781(2) 0.66194(8) 0.0185(5) Uani 1 1 d . .
N3 N 0.32457(8) 0.8733(3) 0.67461(9) 0.0232(6) Uani 1 1 d . .
N4 N 0.31229(8) 0.9473(3) 0.70541(8) 0.0207(6) Uani 1 1 d . .
N11 N 0.45874(8) 0.0302(3) 0.39149(11) 0.0307(7) Uani 1 1 d . .
O2 O 0.23281(8) 0.7683(3) 0.53904(8) 0.0414(7) Uani 1 1 d . .
N9 N 0.43349(8) 0.1894(3) 0.45582(11) 0.0303(7) Uani 1 1 d . .
O1 O 0.34258(9) 0.8892(3) 0.55381(10) 0.0471(8) Uani 1 1 d . .
N7 N 0.38108(8) 0.0572(3) 0.39609(10) 0.0269(6) Uani 1 1 d . .
O4 O 0.40541(9) 0.2083(3) 0.28936(10) 0.0499(8) Uani 1 1 d . .
N12 N 0.45280(8) -0.0662(3) 0.41865(11) 0.0331(7) Uani 1 1 d . .
N8 N 0.38768(8) -0.0387(3) 0.42487(10) 0.0257(6) Uani 1 1 d . .
N10 N 0.43303(8) 0.0728(3) 0.47558(10) 0.0305(7) Uani 1 1 d . .
O3 O 0.37248(9) 0.4391(3) 0.38416(12) 0.0533(8) Uani 1 1 d . .
C20 C 0.25466(9) 1.2340(3) 0.61639(10) 0.0236(7) Uani 1 1 d . .
H20 H 0.248952 1.313713 0.604639 0.028 Uiso 1 1 calc R U
C18 C 0.25890(11) 1.1027(4) 0.54939(10) 0.0301(8) Uani 1 1 d . .
H18A H 0.278504 1.050251 0.542922 0.045 Uiso 1 1 calc R U
H18B H 0.260081 1.184234 0.535919 0.045 Uiso 1 1 calc R U
H18C H 0.236696 1.061496 0.539621 0.045 Uiso 1 1 calc R U
C21 C 0.25856(9) 1.2026(3) 0.65823(10) 0.0211(6) Uani 1 1 d . .
C30 C 0.20396(9) 0.7369(3) 0.69813(10) 0.0229(7) Uani 1 1 d . .
H30 H 0.184240 0.693375 0.706053 0.028 Uiso 1 1 calc R U
C31 C 0.21995(9) 0.8430(3) 0.71717(10) 0.0211(6) Uani 1 1 d . .
C19 C 0.26109(9) 1.1213(3) 0.59545(10) 0.0222(7) Uani 1 1 d . .
C4 C 0.31219(9) 0.5423(3) 0.58621(11) 0.0255(7) Uani 1 1 d . .
C11 C 0.33407(10) 0.3164(3) 0.54614(14) 0.0320(8) Uani 1 1 d . .
C53 C 0.33215(10) -0.0633(4) 0.39643(13) 0.0335(8) Uani 1 1 d . .
H53 H 0.308921 -0.093779 0.390185 0.040 Uiso 1 1 calc R U
C29 C 0.22280(9) 0.7072(3) 0.66488(10) 0.0223(7) Uani 1 1 d . .
C26 C 0.33979(9) 0.9786(3) 0.73389(11) 0.0248(7) Uani 1 1 d . .
C17 C 0.32761(9) 0.4371(3) 0.61119(12) 0.0279(7) Uani 1 1 d . .
C2 C 0.32275(10) 0.8684(3) 0.57794(12) 0.0294(8) Uani 1 1 d . .
C6 C 0.31832(10) 0.4193(4) 0.52252(12) 0.0324(8) Uani 1 1 d . .
C12 C 0.33800(10) 0.3229(3) 0.59131(13) 0.0297(8) Uani 1 1 d . .
C3 C 0.25250(10) 0.7912(3) 0.56786(12) 0.0296(8) Uani 1 1 d . .
C25 C 0.37029(10) 0.9235(4) 0.72181(12) 0.0329(8) Uani 1 1 d . .
H25 H 0.393318 0.928577 0.735695 0.039 Uiso 1 1 calc R U
C54 C 0.35837(10) -0.1132(3) 0.42550(12) 0.0296(8) Uani 1 1 d . .
C28 C 0.21605(11) 0.6009(3) 0.63380(11) 0.0289(8) Uani 1 1 d . .
H28A H 0.206741 0.635635 0.607171 0.043 Uiso 1 1 calc R U
H28B H 0.199004 0.542202 0.643160 0.043 Uiso 1 1 calc R U
H28C H 0.238068 0.556749 0.631144 0.043 Uiso 1 1 calc R U
C1 C 0.30221(9) 0.6590(4) 0.60541(11) 0.0265(7) Uani 1 1 d . .
C24 C 0.35972(10) 0.8583(4) 0.68455(12) 0.0311(8) Uani 1 1 d . .
C5 C 0.30767(10) 0.5308(4) 0.54284(12) 0.0317(8) Uani 1 1 d . .
H5 H 0.297381 0.597983 0.526808 0.038 Uiso 1 1 calc R U
C32 C 0.21044(10) 0.9127(3) 0.75463(11) 0.0275(7) Uani 1 1 d . .
H32A H 0.231053 0.917610 0.775092 0.041 Uiso 1 1 calc R U
H32B H 0.191564 0.868079 0.766245 0.041 Uiso 1 1 calc R U
H32C H 0.202577 0.997571 0.746739 0.041 Uiso 1 1 calc R U
C52 C 0.34712(10) 0.0402(4) 0.37855(12) 0.0299(8) Uani 1 1 d . .
C37 C 0.48033(10) 0.4154(3) 0.35728(13) 0.0311(8) Uani 1 1 d . .
C40 C 0.47693(13) 0.6652(4) 0.27462(15) 0.0459(10) Uani 1 1 d . .
H40 H 0.453174 0.656521 0.263335 0.055 Uiso 1 1 calc R U
C38 C 0.46814(11) 0.4924(4) 0.32432(13) 0.0351(8) Uani 1 1 d . .
H38 H 0.444496 0.484513 0.312530 0.042 Uiso 1 1 calc R U
C64 C 0.43712(11) 0.0901(4) 0.51742(14) 0.0393(9) Uani 1 1 d . .
C49 C 0.52988(11) 0.3534(4) 0.41149(14) 0.0371(9) Uani 1 1 d . .
H49 H 0.514673 0.294398 0.421988 0.044 Uiso 1 1 calc R U
C39 C 0.49066(12) 0.5847(4) 0.30747(13) 0.0367(9) Uani 1 1 d . .
C27 C 0.33620(11) 1.0645(4) 0.77054(11) 0.0313(8) Uani 1 1 d . .
H27A H 0.332976 1.151191 0.761029 0.047 Uiso 1 1 calc R U
H27B H 0.357452 1.058724 0.790001 0.047 Uiso 1 1 calc R U
H27C H 0.315867 1.038518 0.784033 0.047 Uiso 1 1 calc R U
C63 C 0.44100(12) 0.2196(4) 0.52496(14) 0.0421(10) Uani 1 1 d . .
H63 H 0.444529 0.259427 0.550932 0.051 Uiso 1 1 calc R U
C16 C 0.33196(10) 0.4454(4) 0.65468(13) 0.0334(8) Uani 1 1 d . .
H16 H 0.325508 0.520016 0.667685 0.040 Uiso 1 1 calc R U
C62 C 0.43860(11) 0.2783(4) 0.48638(13) 0.0363(9) Uani 1 1 d . .
C57 C 0.48362(10) -0.0123(4) 0.36782(14) 0.0363(9) Uani 1 1 d . .
C50 C 0.51723(10) 0.4278(3) 0.37677(13) 0.0318(8) Uani 1 1 d . .
C22 C 0.25451(11) 1.2873(3) 0.69502(11) 0.0290(8) Uani 1 1 d . .
H22A H 0.234070 1.260465 0.708166 0.043 Uiso 1 1 calc R U
H22B H 0.251262 1.374161 0.685739 0.043 Uiso 1 1 calc R U
H22C H 0.275621 1.281335 0.714710 0.043 Uiso 1 1 calc R U
C46 C 0.57548(11) 0.5280(4) 0.38046(15) 0.0400(10) Uani 1 1 d . .
H46 H 0.591056 0.586699 0.370472 0.048 Uiso 1 1 calc R U
C7 C 0.31383(12) 0.4110(5) 0.47832(13) 0.0438(10) Uani 1 1 d . .
H7 H 0.303221 0.478751 0.462802 0.053 Uiso 1 1 calc R U
C45 C 0.54051(10) 0.5173(3) 0.36016(14) 0.0339(9) Uani 1 1 d . .
C10 C 0.34536(12) 0.2093(4) 0.52397(16) 0.0417(10) Uani 1 1 d . .
H10 H 0.356092 0.140514 0.538816 0.050 Uiso 1 1 calc R U
B1 B 0.27312(10) 0.9922(3) 0.70107(11) 0.0187(7) Uani 1 1 d . .
C34 C 0.45728(11) 0.3217(4) 0.37357(13) 0.0338(8) Uani 1 1 d . .
C13 C 0.35144(11) 0.2209(4) 0.61715(15) 0.0404(10) Uani 1 1 d . .
H13 H 0.358021 0.144987 0.605035 0.048 Uiso 1 1 calc R U
C44 C 0.52691(11) 0.5962(4) 0.32450(13) 0.0353(9) Uani 1 1 d . .
C48 C 0.56453(12) 0.3660(4) 0.43040(15) 0.0431(10) Uani 1 1 d . .
H48 H 0.572655 0.316136 0.453456 0.052 Uiso 1 1 calc R U
C35 C 0.41237(11) 0.2017(4) 0.32492(14) 0.0362(9) Uani 1 1 d . .
C36 C 0.39101(11) 0.3525(4) 0.38617(13) 0.0362(9) Uani 1 1 d . .
C59 C 0.47326(11) -0.1680(4) 0.41132(16) 0.0400(10) Uani 1 1 d . .
C55 C 0.35750(11) -0.2273(4) 0.45301(14) 0.0389(9) Uani 1 1 d . .
H55A H 0.372044 -0.293804 0.443199 0.058 Uiso 1 1 calc R U
H55B H 0.333294 -0.256995 0.452476 0.058 Uiso 1 1 calc R U
H55C H 0.366608 -0.204573 0.481101 0.058 Uiso 1 1 calc R U
C23 C 0.38253(12) 0.7808(5) 0.65878(15) 0.0467(11) Uani 1 1 d . .
H23A H 0.372777 0.696138 0.655073 0.070 Uiso 1 1 calc R U
H23B H 0.406438 0.775853 0.672767 0.070 Uiso 1 1 calc R U
H23C H 0.383011 0.820547 0.631976 0.070 Uiso 1 1 calc R U
C51 C 0.33039(11) 0.1242(4) 0.34407(13) 0.0403(9) Uani 1 1 d . .
H51A H 0.331156 0.211536 0.353284 0.060 Uiso 1 1 calc R U
H51B H 0.305953 0.098884 0.336636 0.060 Uiso 1 1 calc R U
H51C H 0.343347 0.115900 0.320160 0.060 Uiso 1 1 calc R U
C9 C 0.34079(13) 0.2049(5) 0.48117(17) 0.0516(13) Uani 1 1 d . .
H9 H 0.348499 0.133707 0.467371 0.062 Uiso 1 1 calc R U
C41 C 0.49797(15) 0.7567(5) 0.25884(16) 0.0516(12) Uani 1 1 d . .
H41 H 0.488293 0.811560 0.237803 0.062 Uiso 1 1 calc R U
C61 C 0.44085(15) 0.4175(4) 0.47649(16) 0.0517(12) Uani 1 1 d . .
H61A H 0.455097 0.428942 0.453833 0.078 Uiso 1 1 calc R U
H61B H 0.451674 0.462464 0.500674 0.078 Uiso 1 1 calc R U
H61C H 0.417218 0.450477 0.468605 0.078 Uiso 1 1 calc R U
C56 C 0.49718(13) 0.0664(4) 0.33437(16) 0.0483(11) Uani 1 1 d . .
H56A H 0.477972 0.083050 0.312777 0.072 Uiso 1 1 calc R U
H56B H 0.515912 0.020811 0.322774 0.072 Uiso 1 1 calc R U
H56C H 0.506376 0.145860 0.345999 0.072 Uiso 1 1 calc R U
C47 C 0.58732(11) 0.4551(4) 0.41440(16) 0.0452(10) Uani 1 1 d . .
H47 H 0.610677 0.464480 0.426991 0.054 Uiso 1 1 calc R U
C60 C 0.47157(13) -0.2927(4) 0.43472(19) 0.0521(13) Uani 1 1 d . .
H60A H 0.477425 -0.277749 0.464117 0.078 Uiso 1 1 calc R U
H60B H 0.488367 -0.352072 0.425222 0.078 Uiso 1 1 calc R U
H60C H 0.447839 -0.327457 0.429686 0.078 Uiso 1 1 calc R U
C8 C 0.32465(13) 0.3068(5) 0.45812(15) 0.0482(11) Uani 1 1 d . .
H8 H 0.321336 0.303009 0.429078 0.058 Uiso 1 1 calc R U
C14 C 0.35496(12) 0.2320(4) 0.66012(16) 0.0458(11) Uani 1 1 d . .
H14 H 0.363599 0.163227 0.676620 0.055 Uiso 1 1 calc R U
C15 C 0.34587(12) 0.3430(4) 0.67865(14) 0.0426(10) Uani 1 1 d . .
H15 H 0.349040 0.350042 0.707633 0.051 Uiso 1 1 calc R U
B2 B 0.42513(11) -0.0502(4) 0.44997(15) 0.0296(9) Uani 1 1 d . .
C58 C 0.49323(11) -0.1368(4) 0.37994(15) 0.0418(10) Uani 1 1 d . .
H58 H 0.509945 -0.188377 0.368823 0.050 Uiso 1 1 calc R U
C43 C 0.54801(13) 0.6882(4) 0.30664(16) 0.0457(11) Uani 1 1 d . .
H43 H 0.572065 0.696155 0.316801 0.055 Uiso 1 1 calc R U
C42 C 0.53399(14) 0.7664(5) 0.27468(16) 0.0502(12) Uani 1 1 d . .
H42 H 0.548563 0.826225 0.263513 0.060 Uiso 1 1 calc R U
C65 C 0.43746(16) -0.0179(5) 0.54786(16) 0.0572(13) Uani 1 1 d . .
H65A H 0.416169 -0.068236 0.541673 0.086 Uiso 1 1 calc R U
H65B H 0.438313 0.015694 0.575705 0.086 Uiso 1 1 calc R U
H65C H 0.458115 -0.070442 0.545748 0.086 Uiso 1 1 calc R U
C33 C 0.4054(2) 0.8467(7) 0.3210(2) 0.090(2) Uani 1 1 d . .
H33A H 0.395348 0.911122 0.337968 0.108 Uiso 1 1 calc R U
H33B H 0.431260 0.854361 0.325864 0.108 Uiso 1 1 calc R U
H2 H 0.4264(10) -0.132(4) 0.4701(12) 0.022(9) Uiso 1 1 d . .
H1 H 0.2680(10) 1.045(4) 0.7295(12) 0.022(9) Uiso 1 1 d . .

loop_
_atom_site_aniso_label
_atom_site_aniso_U_11
_atom_site_aniso_U_22
_atom_site_aniso_U_33
_atom_site_aniso_U_23
_atom_site_aniso_U_13
_atom_site_aniso_U_12
W1 0.02430(8) 0.01764(8) 0.01772(8) -0.00414(5) 0.00271(6) 0.00097(5)
W2 0.02331(9) 0.01863(9) 0.03787(10) 0.00094(6) 0.00334(7) -0.00222(6)
Cl1 0.0566(7) 0.0634(8) 0.0815(10) -0.0191(7) -0.0066(7) 0.0113(6)
Cl2 0.1058(13) 0.0558(8) 0.1031(13) -0.0152(8) -0.0232(10) 0.0051(8)
N5 0.0250(14) 0.0182(13) 0.0166(13) -0.0010(10) -0.0004(10) -0.0002(11)
N6 0.0253(13) 0.0163(13) 0.0126(12) -0.0019(10) 0.0023(10) -0.0005(10)
N1 0.0267(14) 0.0196(13) 0.0142(12) -0.0036(10) 0.0021(10) 0.0014(11)
N2 0.0255(14) 0.0168(13) 0.0128(12) -0.0030(10) 0.0003(10) -0.0006(10)
N3 0.0250(14) 0.0226(14) 0.0214(14) -0.0018(11) -0.0002(11) 0.0043(11)
N4 0.0273(14) 0.0175(13) 0.0166(13) -0.0025(10) -0.0005(11) -0.0036(11)
N11 0.0250(15) 0.0209(15) 0.0462(19) -0.0013(13) 0.0042(13) -0.0020(12)
O2 0.0368(15) 0.065(2) 0.0211(13) -0.0116(13) -0.0026(11) -0.0033(14)
N9 0.0289(16) 0.0177(14) 0.0431(18) -0.0020(13) -0.0003(13) -0.0043(12)
O1 0.0517(18) 0.0491(18) 0.0460(17) -0.0047(14) 0.0296(15) -0.0072(14)
N7 0.0230(14) 0.0227(15) 0.0349(16) -0.0030(12) 0.0029(12) -0.0051(11)
O4 0.0534(19) 0.061(2) 0.0350(18) 0.0044(15) 0.0049(14) 0.0015(16)
N12 0.0250(15) 0.0192(15) 0.055(2) 0.0010(14) 0.0020(14) -0.0018(12)
N8 0.0262(15) 0.0157(13) 0.0354(16) -0.0022(12) 0.0047(12) -0.0043(11)
N10 0.0296(16) 0.0220(15) 0.0379(18) 0.0032(13) -0.0054(13) -0.0068(12)
O3 0.0528(19) 0.0394(17) 0.069(2) 0.0085(16) 0.0097(16) 0.0204(15)
C20 0.0314(18) 0.0191(16) 0.0197(16) 0.0035(13) 0.0005(13) -0.0007(13)
C18 0.042(2) 0.0329(19) 0.0146(17) 0.0007(14) 0.0024(14) 0.0016(16)
C21 0.0254(16) 0.0178(16) 0.0197(16) -0.0010(12) 0.0006(12) -0.0004(12)
C30 0.0254(16) 0.0214(16) 0.0218(16) 0.0027(13) 0.0020(13) -0.0038(13)
C31 0.0244(16) 0.0223(16) 0.0163(15) 0.0049(12) 0.0009(12) 0.0026(13)
C19 0.0269(17) 0.0240(17) 0.0155(15) 0.0017(13) 0.0012(12) -0.0017(13)
C4 0.0263(17) 0.0178(16) 0.0329(19) -0.0081(14) 0.0060(14) -0.0011(13)
C11 0.0245(18) 0.0243(18) 0.048(2) -0.0058(16) 0.0083(16) -0.0053(14)
C53 0.0247(18) 0.038(2) 0.039(2) -0.0109(17) 0.0056(15) -0.0071(15)
C29 0.0270(17) 0.0185(16) 0.0204(16) 0.0027(13) -0.0019(13) 0.0008(13)
C26 0.0294(18) 0.0218(17) 0.0211(16) 0.0024(13) -0.0066(13) -0.0034(13)
C17 0.0234(17) 0.0254(18) 0.036(2) 0.0018(15) 0.0068(14) -0.0041(14)
C2 0.037(2) 0.0209(17) 0.0305(19) -0.0064(14) 0.0044(16) -0.0009(14)
C6 0.0313(19) 0.032(2) 0.035(2) -0.0131(16) 0.0063(15) -0.0047(15)
C12 0.0251(18) 0.0221(17) 0.043(2) -0.0014(15) 0.0078(15) -0.0046(14)
C3 0.0337(19) 0.0287(18) 0.0287(19) -0.0013(15) 0.0136(16) 0.0018(15)
C25 0.0267(18) 0.036(2) 0.034(2) 0.0001(16) -0.0074(15) -0.0003(15)
C54 0.0297(18) 0.0233(17) 0.036(2) -0.0098(15) 0.0063(15) -0.0074(14)
C28 0.042(2) 0.0185(16) 0.0253(18) -0.0033(14) 0.0012(15) -0.0041(14)
C1 0.0230(17) 0.0355(19) 0.0207(16) -0.0017(14) 0.0011(13) -0.0048(14)
C24 0.0272(18) 0.0308(19) 0.034(2) -0.0010(16) -0.0011(15) 0.0038(15)
C5 0.0335(19) 0.0286(19) 0.033(2) -0.0029(15) 0.0044(15) 0.0020(15)
C32 0.0329(18) 0.0298(18) 0.0204(16) -0.0034(14) 0.0062(14) -0.0029(15)
C52 0.0247(17) 0.0312(19) 0.0332(19) -0.0086(15) 0.0010(14) -0.0010(14)
C37 0.0292(19) 0.0208(17) 0.045(2) -0.0042(15) 0.0091(16) -0.0042(14)
C40 0.050(3) 0.038(2) 0.049(3) 0.0029(19) 0.006(2) -0.0034(19)
C38 0.037(2) 0.0265(19) 0.042(2) -0.0014(16) 0.0054(17) -0.0035(16)
C64 0.038(2) 0.037(2) 0.040(2) 0.0025(18) -0.0066(17) -0.0088(17)
C49 0.033(2) 0.0254(19) 0.053(3) -0.0020(17) 0.0067(18) -0.0048(15)
C39 0.044(2) 0.0256(19) 0.043(2) -0.0032(16) 0.0127(18) -0.0035(16)
C27 0.039(2) 0.0295(19) 0.0231(17) -0.0033(15) -0.0089(15) -0.0040(16)
C63 0.050(3) 0.036(2) 0.037(2) -0.0054(18) -0.0073(19) -0.0099(19)
C16 0.0328(19) 0.032(2) 0.037(2) -0.0025(16) 0.0106(16) 0.0005(16)
C62 0.040(2) 0.0248(19) 0.043(2) -0.0046(17) -0.0018(17) -0.0046(16)
C57 0.0273(19) 0.030(2) 0.052(2) -0.0062(18) 0.0063(17) 0.0002(15)
C50 0.0285(18) 0.0221(18) 0.046(2) -0.0040(16) 0.0083(16) -0.0014(14)
C22 0.044(2) 0.0206(17) 0.0221(17) -0.0044(14) 0.0015(15) 0.0026(15)
C46 0.031(2) 0.033(2) 0.059(3) -0.0030(19) 0.0147(19) -0.0047(16)
C7 0.044(2) 0.056(3) 0.032(2) -0.0124(19) 0.0038(18) -0.004(2)
C45 0.0316(19) 0.0222(18) 0.050(2) -0.0079(16) 0.0154(17) -0.0013(15)
C10 0.038(2) 0.027(2) 0.062(3) -0.0107(19) 0.013(2) 0.0007(16)
B1 0.0252(18) 0.0177(17) 0.0126(16) -0.0025(13) -0.0004(13) -0.0014(14)
C34 0.0306(19) 0.0277(19) 0.043(2) -0.0046(16) 0.0048(16) 0.0041(15)
C13 0.036(2) 0.026(2) 0.059(3) 0.0042(18) 0.0077(19) -0.0025(16)
C44 0.039(2) 0.0232(18) 0.047(2) -0.0067(16) 0.0171(18) -0.0003(16)
C48 0.040(2) 0.032(2) 0.056(3) -0.0032(19) 0.0030(19) -0.0017(17)
C35 0.030(2) 0.028(2) 0.052(3) 0.0038(17) 0.0094(18) -0.0013(15)
C36 0.039(2) 0.028(2) 0.042(2) 0.0039(17) 0.0042(17) 0.0023(17)
C59 0.028(2) 0.0205(18) 0.070(3) -0.0038(18) -0.0024(19) -0.0015(15)
C55 0.035(2) 0.029(2) 0.053(3) -0.0021(18) 0.0085(18) -0.0126(16)
C23 0.031(2) 0.055(3) 0.053(3) -0.015(2) 0.0020(19) 0.0129(19)
C51 0.030(2) 0.049(2) 0.041(2) 0.0015(19) -0.0022(17) -0.0028(18)
C9 0.045(3) 0.047(3) 0.065(3) -0.032(2) 0.020(2) -0.006(2)
C41 0.066(3) 0.042(3) 0.049(3) 0.008(2) 0.017(2) -0.002(2)
C61 0.075(3) 0.024(2) 0.054(3) -0.0074(19) 0.001(2) -0.007(2)
C56 0.046(3) 0.044(3) 0.058(3) 0.000(2) 0.021(2) 0.004(2)
C47 0.028(2) 0.043(2) 0.064(3) -0.008(2) 0.0038(19) -0.0055(18)
C60 0.040(2) 0.021(2) 0.096(4) 0.008(2) 0.012(2) 0.0035(17)
C8 0.048(3) 0.057(3) 0.041(2) -0.025(2) 0.009(2) -0.006(2)
C14 0.038(2) 0.040(2) 0.060(3) 0.027(2) 0.008(2) 0.0036(18)
C15 0.042(2) 0.049(3) 0.038(2) 0.0156(19) 0.0136(18) -0.0015(19)
B2 0.026(2) 0.0167(18) 0.045(2) 0.0029(17) 0.0001(17) -0.0041(15)
C58 0.032(2) 0.028(2) 0.066(3) -0.0076(19) 0.0073(19) 0.0028(16)
C43 0.041(2) 0.037(2) 0.063(3) 0.002(2) 0.022(2) -0.0026(18)
C42 0.059(3) 0.041(2) 0.055(3) 0.004(2) 0.028(2) -0.005(2)
C65 0.074(4) 0.046(3) 0.047(3) 0.009(2) -0.012(2) -0.016(2)
C33 0.103(5) 0.073(4) 0.094(5) -0.047(4) 0.008(4) -0.014(4)

loop_
_atom_type_symbol
_atom_type_description
_atom_type_scat_dispersion_real
_atom_type_scat_dispersion_imag
_atom_type_scat_source
C C 0.0181 0.0091 'International Tables Vol C Tables 4.2.6.8 and 6.1.1.4'
H H 0.0000 0.0000 'International Tables Vol C Tables 4.2.6.8 and 6.1.1.4'
B B 0.0090 0.0039 'International Tables Vol C Tables 4.2.6.8 and 6.1.1.4'
Cl Cl 0.3639 0.7018 'International Tables Vol C Tables 4.2.6.8 and 6.1.1.4'
N N 0.0311 0.0180 'International Tables Vol C Tables 4.2.6.8 and 6.1.1.4'
O O 0.0492 0.0322 'International Tables Vol C Tables 4.2.6.8 and 6.1.1.4'
W W -5.4734 5.5774 'International Tables Vol C Tables 4.2.6.8 and 6.1.1.4'

loop_
_geom_angle_atom_site_label_1
_geom_angle_atom_site_label_2
_geom_angle_atom_site_label_3
_geom_angle
C1 W1 C2 82.45(15)
C1 W1 C3 82.49(15)
C2 W1 C3 87.24(15)
C1 W1 N5 104.29(13)
C2 W1 N5 173.21(12)
C3 W1 N5 94.39(12)
C1 W1 N3 103.92(13)
C2 W1 N3 94.69(13)
C3 W1 N3 173.49(12)
N5 W1 N3 82.99(10)
C1 W1 N1 171.90(13)
C2 W1 N1 92.88(12)
C3 W1 N1 90.71(12)
N5 W1 N1 80.52(10)
N3 W1 N1 82.99(10)
C34 W2 C36 85.29(17)
C34 W2 C35 81.83(17)
C36 W2 C35 85.40(17)
C34 W2 N9 105.19(15)
C36 W2 N9 95.27(15)
C35 W2 N9 172.98(13)
C34 W2 N11 99.96(14)
C36 W2 N11 174.51(14)
C35 W2 N11 96.87(14)
N9 W2 N11 81.87(12)
C34 W2 N7 173.26(16)
C36 W2 N7 93.30(14)
C35 W2 N7 91.50(14)
N9 W2 N7 81.49(11)
N11 W2 N7 81.67(11)
C29 N5 N6 107.3(3)
C29 N5 W1 132.0(2)
N6 N5 W1 120.6(2)
C31 N6 N5 108.9(3)
C31 N6 B1 130.3(3)
N5 N6 B1 120.5(3)
C19 N1 N2 106.7(3)
C19 N1 W1 133.8(2)
N2 N1 W1 119.12(19)
C21 N2 N1 109.5(3)
C21 N2 B1 130.7(3)
N1 N2 B1 119.9(2)
C24 N3 N4 107.3(3)
C24 N3 W1 131.9(2)
N4 N3 W1 120.4(2)
C26 N4 N3 109.5(3)
C26 N4 B1 130.1(3)
N3 N4 B1 120.1(3)
C57 N11 N12 107.1(3)
C57 N11 W2 131.7(3)
N12 N11 W2 120.7(2)
C62 N9 N10 106.3(3)
C62 N9 W2 132.4(3)
N10 N9 W2 121.3(2)
C52 N7 N8 106.1(3)
C52 N7 W2 133.9(3)
N8 N7 W2 120.0(2)
C59 N12 N11 109.4(3)
C59 N12 B2 129.9(4)
N11 N12 B2 120.7(3)
C54 N8 N7 110.3(3)
C54 N8 B2 130.0(3)
N7 N8 B2 119.7(3)
C64 N10 N9 109.7(3)
C64 N10 B2 129.8(3)
N9 N10 B2 120.3(3)
C21 C20 C19 105.4(3)
C21 C20 H20 127.3
C19 C20 H20 127.3
C19 C18 H18A 109.5
C19 C18 H18B 109.5
H18A C18 H18B 109.5
C19 C18 H18C 109.5
H18A C18 H18C 109.5
H18B C18 H18C 109.5
N2 C21 C20 108.5(3)
N2 C21 C22 123.1(3)
C20 C21 C22 128.4(3)
C31 C30 C29 106.9(3)
C31 C30 H30 126.6
C29 C30 H30 126.6
N6 C31 C30 107.6(3)
N6 C31 C32 123.7(3)
C30 C31 C32 128.7(3)
N1 C19 C20 109.9(3)
N1 C19 C18 123.2(3)
C20 C19 C18 126.9(3)
C5 C4 C1 119.8(3)
C5 C4 C17 119.2(3)
C1 C4 C17 121.0(3)
C6 C11 C10 117.5(4)
C6 C11 C12 119.7(3)
C10 C11 C12 122.7(4)
C52 C53 C54 106.6(3)
C52 C53 H53 126.7
C54 C53 H53 126.7
N5 C29 C30 109.3(3)
N5 C29 C28 122.3(3)
C30 C29 C28 128.4(3)
N4 C26 C25 107.9(3)
N4 C26 C27 123.5(3)
C25 C26 C27 128.6(3)
C16 C17 C12 119.7(4)
C16 C17 C4 120.4(3)
C12 C17 C4 119.9(3)
O1 C2 W1 176.0(3)
C11 C6 C5 120.2(4)
C11 C6 C7 119.4(4)
C5 C6 C7 120.4(4)
C13 C12 C17 117.7(4)
C13 C12 C11 123.1(4)
C17 C12 C11 119.2(3)
O2 C3 W1 176.4(3)
C26 C25 C24 106.3(3)
C26 C25 H25 126.8
C24 C25 H25 126.8
N8 C54 C53 107.0(3)
N8 C54 C55 122.9(3)
C53 C54 C55 130.1(3)
C29 C28 H28A 109.5
C29 C28 H28B 109.5
H28A C28 H28B 109.5
C29 C28 H28C 109.5
H28A C28 H28C 109.5
H28B C28 H28C 109.5
C4 C1 W1 167.0(3)
N3 C24 C25 109.1(3)
N3 C24 C23 123.0(4)
C25 C24 C23 127.9(4)
C4 C5 C6 121.7(4)
C4 C5 H5 119.1
C6 C5 H5 119.1
C31 C32 H32A 109.5
C31 C32 H32B 109.5
H32A C32 H32B 109.5
C31 C32 H32C 109.5
H32A C32 H32C 109.5
H32B C32 H32C 109.5
N7 C52 C53 109.9(3)
N7 C52 C51 122.2(3)
C53 C52 C51 127.9(4)
C38 C37 C34 121.2(4)
C38 C37 C50 119.9(3)
C34 C37 C50 118.9(4)
C41 C40 C39 121.2(5)
C41 C40 H40 119.4
C39 C40 H40 119.4
C37 C38 C39 122.0(4)
C37 C38 H38 119.0
C39 C38 H38 119.0
N10 C64 C63 107.8(4)
N10 C64 C65 123.0(4)
C63 C64 C65 129.3(4)
C48 C49 C50 121.2(4)
C48 C49 H49 119.4
C50 C49 H49 119.4
C40 C39 C44 119.8(4)
C40 C39 C38 120.5(4)
C44 C39 C38 119.7(4)
C26 C27 H27A 109.5
C26 C27 H27B 109.5
H27A C27 H27B 109.5
C26 C27 H27C 109.5
H27A C27 H27C 109.5
H27B C27 H27C 109.5
C62 C63 C64 106.4(4)
C62 C63 H63 126.8
C64 C63 H63 126.8
C15 C16 C17 120.3(4)
C15 C16 H16 119.9
C17 C16 H16 119.9
N9 C62 C63 109.8(4)
N9 C62 C61 121.4(4)
C63 C62 C61 128.7(4)
N11 C57 C58 108.9(4)
N11 C57 C56 122.9(4)
C58 C57 C56 128.2(4)
C49 C50 C45 119.8(4)
C49 C50 C37 120.9(3)
C45 C50 C37 119.3(4)
C21 C22 H22A 109.5
C21 C22 H22B 109.5
H22A C22 H22B 109.5
C21 C22 H22C 109.5
H22A C22 H22C 109.5
H22B C22 H22C 109.5
C47 C46 C45 122.1(4)
C47 C46 H46 119.0
C45 C46 H46 119.0
C8 C7 C6 121.5(5)
C8 C7 H7 119.2
C6 C7 H7 119.2
C46 C45 C50 117.4(4)
C46 C45 C44 123.2(4)
C50 C45 C44 119.4(4)
C9 C10 C11 121.5(4)
C9 C10 H10 119.3
C11 C10 H10 119.3
N4 B1 N6 110.2(3)
N4 B1 N2 108.3(3)
N6 B1 N2 109.2(3)
N4 B1 H1 109(2)
N6 B1 H1 109(2)
N2 B1 H1 111(2)
C37 C34 W2 172.2(3)
C14 C13 C12 121.0(4)
C14 C13 H13 119.5
C12 C13 H13 119.5
C43 C44 C39 117.5(4)
C43 C44 C45 122.9(4)
C39 C44 C45 119.6(4)
C49 C48 C47 119.1(4)
C49 C48 H48 120.4
C47 C48 H48 120.4
O4 C35 W2 175.7(4)
O3 C36 W2 176.8(4)
N12 C59 C58 108.2(4)
N12 C59 C60 122.5(4)
C58 C59 C60 129.3(4)
C54 C55 H55A 109.5
C54 C55 H55B 109.5
H55A C55 H55B 109.5
C54 C55 H55C 109.5
H55A C55 H55C 109.5
H55B C55 H55C 109.5
C24 C23 H23A 109.5
C24 C23 H23B 109.5
H23A C23 H23B 109.5
C24 C23 H23C 109.5
H23A C23 H23C 109.5
H23B C23 H23C 109.5
C52 C51 H51A 109.5
C52 C51 H51B 109.5
H51A C51 H51B 109.5
C52 C51 H51C 109.5
H51A C51 H51C 109.5
H51B C51 H51C 109.5
C10 C9 C8 120.4(4)
C10 C9 H9 119.8
C8 C9 H9 119.8
C40 C41 C42 119.4(5)
C40 C41 H41 120.3
C42 C41 H41 120.3
C62 C61 H61A 109.5
C62 C61 H61B 109.5
H61A C61 H61B 109.5
C62 C61 H61C 109.5
H61A C61 H61C 109.5
H61B C61 H61C 109.5
C57 C56 H56A 109.5
C57 C56 H56B 109.5
H56A C56 H56B 109.5
C57 C56 H56C 109.5
H56A C56 H56C 109.5
H56B C56 H56C 109.5
C46 C47 C48 120.5(4)
C46 C47 H47 119.7
C48 C47 H47 119.7
C59 C60 H60A 109.5
C59 C60 H60B 109.5
H60A C60 H60B 109.5
C59 C60 H60C 109.5
H60A C60 H60C 109.5
H60B C60 H60C 109.5
C7 C8 C9 119.6(4)
C7 C8 H8 120.2
C9 C8 H8 120.2
C15 C14 C13 120.6(4)
C15 C14 H14 119.7
C13 C14 H14 119.7
C14 C15 C16 120.7(4)
C14 C15 H15 119.7
C16 C15 H15 119.7
N12 B2 N10 109.8(3)
N12 B2 N8 108.0(3)
N10 B2 N8 109.0(3)
N12 B2 H2 109(2)
N10 B2 H2 111(2)
N8 B2 H2 111(2)
C59 C58 C57 106.5(4)
C59 C58 H58 126.8
C57 C58 H58 126.8
C42 C43 C44 121.7(5)
C42 C43 H43 119.1
C44 C43 H43 119.1
C43 C42 C41 120.3(4)
C43 C42 H42 119.8
C41 C42 H42 119.8
C64 C65 H65A 109.5
C64 C65 H65B 109.5
H65A C65 H65B 109.5
C64 C65 H65C 109.5
H65A C65 H65C 109.5
H65B C65 H65C 109.5
Cl2 C33 Cl1 115.7(4)
Cl2 C33 H33A 108.4
Cl1 C33 H33A 108.4
Cl2 C33 H33B 108.4
Cl1 C33 H33B 108.4
H33A C33 H33B 107.4

loop_
_geom_bond_atom_site_label_1
_geom_bond_atom_site_label_2
_geom_bond_distance
W1 C1 1.825(4)
W1 C2 1.986(4)
W1 C3 1.993(4)
W1 N5 2.206(3)
W1 N3 2.231(3)
W1 N1 2.291(3)
W2 C34 1.816(4)
W2 C36 2.000(4)
W2 C35 2.004(5)
W2 N9 2.205(3)
W2 N11 2.220(3)
W2 N7 2.296(3)
Cl1 C33 1.741(8)
Cl2 C33 1.711(8)
N5 C29 1.338(4)
N5 N6 1.377(4)
N6 C31 1.358(4)
N6 B1 1.542(4)
N1 C19 1.336(4)
N1 N2 1.375(4)
N2 C21 1.338(4)
N2 B1 1.544(4)
N3 C24 1.333(5)
N3 N4 1.378(4)
N4 C26 1.343(4)
N4 B1 1.537(5)
N11 C57 1.347(5)
N11 N12 1.368(5)
O2 C3 1.145(5)
N9 C62 1.351(5)
N9 N10 1.376(4)
O1 C2 1.156(5)
N7 C52 1.348(5)
N7 N8 1.369(4)
O4 C35 1.147(6)
N12 C59 1.349(5)
N12 B2 1.537(6)
N8 C54 1.351(5)
N8 B2 1.547(5)
N10 C64 1.351(5)
N10 B2 1.538(5)
O3 C36 1.141(5)
C20 C21 1.378(5)
C20 C19 1.392(5)
C20 H20 0.9300
C18 C19 1.489(4)
C18 H18A 0.9600
C18 H18B 0.9600
C18 H18C 0.9600
C21 C22 1.500(5)
C30 C31 1.373(5)
C30 C29 1.384(5)
C30 H30 0.9300
C31 C32 1.487(5)
C4 C5 1.393(5)
C4 C1 1.437(5)
C4 C17 1.445(5)
C11 C6 1.409(6)
C11 C10 1.419(5)
C11 C12 1.446(6)
C53 C52 1.376(6)
C53 C54 1.383(6)
C53 H53 0.9300
C29 C28 1.498(5)
C26 C25 1.378(5)
C26 C27 1.501(5)
C17 C16 1.394(6)
C17 C12 1.429(5)
C6 C5 1.416(5)
C6 C7 1.417(6)
C12 C13 1.411(6)
C25 C24 1.398(5)
C25 H25 0.9300
C54 C55 1.488(6)
C28 H28A 0.9600
C28 H28B 0.9600
C28 H28C 0.9600
C24 C23 1.498(6)
C5 H5 0.9300
C32 H32A 0.9600
C32 H32B 0.9600
C32 H32C 0.9600
C52 C51 1.497(6)
C37 C38 1.369(6)
C37 C34 1.445(5)
C37 C50 1.462(5)
C40 C41 1.374(7)
C40 C39 1.404(6)
C40 H40 0.9300
C38 C39 1.430(6)
C38 H38 0.9300
C64 C63 1.380(6)
C64 C65 1.494(6)
C49 C48 1.381(6)
C49 C50 1.400(6)
C49 H49 0.9300
C39 C44 1.415(6)
C27 H27A 0.9600
C27 H27B 0.9600
C27 H27C 0.9600
C63 C62 1.379(6)
C63 H63 0.9300
C16 C15 1.387(6)
C16 H16 0.9300
C62 C61 1.494(6)
C57 C58 1.395(6)
C57 C56 1.490(6)
C50 C45 1.426(5)
C22 H22A 0.9600
C22 H22B 0.9600
C22 H22C 0.9600
C46 C47 1.365(7)
C46 C45 1.405(6)
C46 H46 0.9300
C7 C8 1.355(6)
C7 H7 0.9300
C45 C44 1.458(6)
C10 C9 1.370(7)
C10 H10 0.9300
B1 H1 1.10(4)
C13 C14 1.380(7)
C13 H13 0.9300
C44 C43 1.410(6)
C48 C47 1.402(6)
C48 H48 0.9300
C59 C58 1.365(7)
C59 C60 1.511(6)
C55 H55A 0.9600
C55 H55B 0.9600
C55 H55C 0.9600
C23 H23A 0.9600
C23 H23B 0.9600
C23 H23C 0.9600
C51 H51A 0.9600
C51 H51B 0.9600
C51 H51C 0.9600
C9 C8 1.397(7)
C9 H9 0.9300
C41 C42 1.396(8)
C41 H41 0.9300
C61 H61A 0.9600
C61 H61B 0.9600
C61 H61C 0.9600
C56 H56A 0.9600
C56 H56B 0.9600
C56 H56C 0.9600
C47 H47 0.9300
C60 H60A 0.9600
C60 H60B 0.9600
C60 H60C 0.9600
C8 H8 0.9300
C14 C15 1.367(7)
C14 H14 0.9300
C15 H15 0.9300
B2 H2 1.07(4)
C58 H58 0.9300
C43 C42 1.372(7)
C43 H43 0.9300
C42 H42 0.9300
C65 H65A 0.9600
C65 H65B 0.9600
C65 H65C 0.9600
C33 H33A 0.9700
C33 H33B 0.9700

loop_
_geom_torsion_atom_site_label_1
_geom_torsion_atom_site_label_2
_geom_torsion_atom_site_label_3
_geom_torsion_atom_site_label_4
_geom_torsion
C29 N5 N6 C31 -0.5(3)
W1 N5 N6 C31 175.4(2)
C29 N5 N6 B1 -175.9(3)
W1 N5 N6 B1 0.0(4)
C19 N1 N2 C21 -0.9(4)
W1 N1 N2 C21 173.1(2)
C19 N1 N2 B1 178.6(3)
W1 N1 N2 B1 -7.4(4)
C24 N3 N4 C26 0.6(4)
W1 N3 N4 C26 -172.9(2)
C24 N3 N4 B1 174.6(3)
W1 N3 N4 B1 1.1(4)
C57 N11 N12 C59 -1.2(4)
W2 N11 N12 C59 171.4(3)
C57 N11 N12 B2 -178.9(3)
W2 N11 N12 B2 -6.4(4)
C52 N7 N8 C54 -0.5(4)
W2 N7 N8 C54 179.2(2)
C52 N7 N8 B2 178.0(3)
W2 N7 N8 B2 -2.3(4)
C62 N9 N10 C64 1.1(4)
W2 N9 N10 C64 -176.8(3)
C62 N9 N10 B2 175.8(3)
W2 N9 N10 B2 -2.1(4)
N1 N2 C21 C20 0.8(4)
B1 N2 C21 C20 -178.7(3)
N1 N2 C21 C22 -179.8(3)
B1 N2 C21 C22 0.8(5)
C19 C20 C21 N2 -0.3(4)
C19 C20 C21 C22 -179.7(3)
N5 N6 C31 C30 0.2(3)
B1 N6 C31 C30 175.1(3)
N5 N6 C31 C32 179.6(3)
B1 N6 C31 C32 -5.6(5)
C29 C30 C31 N6 0.1(4)
C29 C30 C31 C32 -179.1(3)
N2 N1 C19 C20 0.7(4)
W1 N1 C19 C20 -172.1(2)
N2 N1 C19 C18 -177.2(3)
W1 N1 C19 C18 10.0(5)
C21 C20 C19 N1 -0.2(4)
C21 C20 C19 C18 177.6(3)
N6 N5 C29 C30 0.6(4)
W1 N5 C29 C30 -174.7(2)
N6 N5 C29 C28 179.4(3)
W1 N5 C29 C28 4.2(5)
C31 C30 C29 N5 -0.5(4)
C31 C30 C29 C28 -179.2(3)
N3 N4 C26 C25 -0.6(4)
B1 N4 C26 C25 -173.8(3)
N3 N4 C26 C27 176.7(3)
B1 N4 C26 C27 3.5(5)
C5 C4 C17 C16 -179.1(3)
C1 C4 C17 C16 2.2(5)
C5 C4 C17 C12 0.0(5)
C1 C4 C17 C12 -178.7(3)
C10 C11 C6 C5 -177.8(4)
C12 C11 C6 C5 2.5(5)
C10 C11 C6 C7 1.1(6)
C12 C11 C6 C7 -178.6(4)
C16 C17 C12 C13 1.9(5)
C4 C17 C12 C13 -177.2(3)
C16 C17 C12 C11 -178.7(3)
C4 C17 C12 C11 2.2(5)
C6 C11 C12 C13 176.0(4)
C10 C11 C12 C13 -3.7(6)
C6 C11 C12 C17 -3.5(5)
C10 C11 C12 C17 176.8(4)
N4 C26 C25 C24 0.4(4)
C27 C26 C25 C24 -176.7(4)
N7 N8 C54 C53 -0.3(4)
B2 N8 C54 C53 -178.6(4)
N7 N8 C54 C55 178.7(3)
B2 N8 C54 C55 0.4(6)
C52 C53 C54 N8 1.0(4)
C52 C53 C54 C55 -177.9(4)
C5 C4 C1 W1 -8.3(14)
C17 C4 C1 W1 170.4(11)
C2 W1 C1 C4 -45.6(12)
C3 W1 C1 C4 42.6(12)
N5 W1 C1 C4 135.3(12)
N3 W1 C1 C4 -138.6(12)
N4 N3 C24 C25 -0.3(4)
W1 N3 C24 C25 172.1(3)
N4 N3 C24 C23 178.7(4)
W1 N3 C24 C23 -8.8(6)
C26 C25 C24 N3 0.0(4)
C26 C25 C24 C23 -179.0(4)
C1 C4 C5 C6 177.7(3)
C17 C4 C5 C6 -1.0(5)
C11 C6 C5 C4 -0.2(6)
C7 C6 C5 C4 -179.1(4)
N8 N7 C52 C53 1.1(4)
W2 N7 C52 C53 -178.5(3)
N8 N7 C52 C51 -177.6(3)
W2 N7 C52 C51 2.8(6)
C54 C53 C52 N7 -1.3(4)
C54 C53 C52 C51 177.3(4)
C34 C37 C38 C39 -179.3(4)
C50 C37 C38 C39 1.1(6)
N9 N10 C64 C63 -1.2(5)
B2 N10 C64 C63 -175.2(4)
N9 N10 C64 C65 179.4(4)
B2 N10 C64 C65 5.4(7)
C41 C40 C39 C44 -0.8(7)
C41 C40 C39 C38 178.2(4)
C37 C38 C39 C40 -177.8(4)
C37 C38 C39 C44 1.3(6)
N10 C64 C63 C62 0.8(5)
C65 C64 C63 C62 -179.9(5)
C12 C17 C16 C15 -0.8(6)
C4 C17 C16 C15 178.3(4)
N10 N9 C62 C63 -0.6(5)
W2 N9 C62 C63 177.0(3)
N10 N9 C62 C61 179.5(4)
W2 N9 C62 C61 -2.8(6)
C64 C63 C62 N9 -0.1(5)
C64 C63 C62 C61 179.8(5)
N12 N11 C57 C58 0.5(4)
W2 N11 C57 C58 -170.9(3)
N12 N11 C57 C56 180.0(4)
W2 N11 C57 C56 8.6(6)
C48 C49 C50 C45 0.8(6)
C48 C49 C50 C37 -179.0(4)
C38 C37 C50 C49 177.6(4)
C34 C37 C50 C49 -2.0(6)
C38 C37 C50 C45 -2.2(6)
C34 C37 C50 C45 178.2(3)
C11 C6 C7 C8 -0.6(6)
C5 C6 C7 C8 178.3(4)
C47 C46 C45 C50 1.0(6)
C47 C46 C45 C44 178.5(4)
C49 C50 C45 C46 -1.2(6)
C37 C50 C45 C46 178.6(3)
C49 C50 C45 C44 -178.8(4)
C37 C50 C45 C44 1.0(5)
C6 C11 C10 C9 -0.8(6)
C12 C11 C10 C9 179.0(4)
C26 N4 B1 N6 -130.3(3)
N3 N4 B1 N6 57.1(4)
C26 N4 B1 N2 110.3(4)
N3 N4 B1 N2 -62.2(4)
C31 N6 B1 N4 127.4(3)
N5 N6 B1 N4 -58.3(4)
C31 N6 B1 N2 -113.8(3)
N5 N6 B1 N2 60.5(4)
C21 N2 B1 N4 -115.2(4)
N1 N2 B1 N4 65.5(3)
C21 N2 B1 N6 124.8(3)
N1 N2 B1 N6 -54.6(4)
C17 C12 C13 C14 -1.1(6)
C11 C12 C13 C14 179.5(4)
C40 C39 C44 C43 -1.2(6)
C38 C39 C44 C43 179.7(4)
C40 C39 C44 C45 176.6(4)
C38 C39 C44 C45 -2.5(6)
C46 C45 C44 C43 1.5(6)
C50 C45 C44 C43 179.0(4)
C46 C45 C44 C39 -176.1(4)
C50 C45 C44 C39 1.3(5)
C50 C49 C48 C47 0.0(7)
N11 N12 C59 C58 1.4(5)
B2 N12 C59 C58 178.9(4)
N11 N12 C59 C60 -176.9(4)
B2 N12 C59 C60 0.6(7)
C11 C10 C9 C8 -0.2(7)
C39 C40 C41 C42 2.5(7)
C45 C46 C47 C48 -0.3(7)
C49 C48 C47 C46 -0.2(7)
C6 C7 C8 C9 -0.4(7)
C10 C9 C8 C7 0.8(7)
C12 C13 C14 C15 -0.8(6)
C13 C14 C15 C16 1.9(7)
C17 C16 C15 C14 -1.1(6)
C59 N12 B2 N10 129.2(4)
N11 N12 B2 N10 -53.6(5)
C59 N12 B2 N8 -112.1(4)
N11 N12 B2 N8 65.1(4)
C64 N10 B2 N12 -127.8(4)
N9 N10 B2 N12 58.7(4)
C64 N10 B2 N8 114.1(4)
N9 N10 B2 N8 -59.4(4)
C54 N8 B2 N12 119.8(4)
N7 N8 B2 N12 -58.4(4)
C54 N8 B2 N10 -121.0(4)
N7 N8 B2 N10 60.8(4)
N12 C59 C58 C57 -1.1(5)
C60 C59 C58 C57 177.1(5)
N11 C57 C58 C59 0.4(5)
C56 C57 C58 C59 -179.1(4)
C39 C44 C43 C42 1.6(6)
C45 C44 C43 C42 -176.1(4)
C44 C43 C42 C41 0.0(7)
C40 C41 C42 C43 -2.1(7)
